data_1570432
loop_
_publ_author_name
'Wang, Min'
'Sun, Wenhao'
'Zhang, Kun'
'Zhang, Zhonghua'
'Du, Aobing'
'Dong, Shanmu'
'Zhang, Jinlei'
'Liu, Jing'
'Chen, Xi'
'Zhou, Zhenfang'
'Li, Fujun'
'Li, Zhenjiang'
'Li, Guicun'
'Cui, Guanglei'

_publ_section_title
;
 Synergy between the coordination and trace ionization of co-solvents
 enables reversible magnesium electroplating/stripping behavior
;
_journal_issue 2
_journal_name_full 'Energy &amp; Environmental Science'
_journal_page_first 630
_journal_page_last 641
_journal_paper_doi 10.1039/D3EE02450D
_journal_volume 17
_journal_year 2024
_chemical_formula_moiety 'C2 H F6 N O4 S2, C2 H0.6 F6 N O4 S2, 2(C15 H42 Mg0.5 N6)'
_chemical_formula_sum 'C34 H85.6 F12 Mg N14 O8 S4'
_chemical_formula_weight 1199.31
_space_group_crystal_system triclinic
_space_group_IT_number 2
_space_group_name_Hall '-P 1'
_space_group_name_H-M_alt 'P -1'
_atom_sites_solution_hydrogens geom
_audit_creation_date 2023-04-11
_audit_creation_method
;
Olex2 1.3-beta
(compiled 2020.11.12 svn.r5f609507 for OlexSys, GUI svn.r6408)
;
_audit_update_record
;
2023-07-26 deposited with the CCDC.	2023-11-28 downloaded from the CCDC.
;
_cell_angle_alpha 91.969(8)
_cell_angle_beta 96.720(9)
_cell_angle_gamma 101.570(9)
_cell_formula_units_Z 2
_cell_length_a 9.611(2)
_cell_length_b 15.130(3)
_cell_length_c 21.533(5)
_cell_measurement_reflns_used 7475
_cell_measurement_temperature 170
_cell_measurement_theta_max 27.312
_cell_measurement_theta_min 2.282
_cell_volume 3041.1(11)
_computing_cell_refinement 'SAINT V8.40B (?, 2016)'
_computing_data_reduction 'SAINT V8.40B (?, 2016)'
_computing_molecular_graphics 'Olex2 1.3-beta (Dolomanov et al., 2009)'
_computing_publication_material 'Olex2 1.3-beta (Dolomanov et al., 2009)'
_computing_structure_refinement 'XL  (Sheldrick, 2008)'
_computing_structure_solution 'SHELXT  (Sheldrick, 2015)'
_diffrn_ambient_temperature 170.0
_diffrn_measured_fraction_theta_full 0.995
_diffrn_measured_fraction_theta_max 0.988
_diffrn_measurement_device_type 'Bruker D8'
_diffrn_radiation_type MoK\a
_diffrn_radiation_wavelength 0.71073
_diffrn_reflns_av_R_equivalents 0.0559
_diffrn_reflns_av_unetI/netI 0.0694
_diffrn_reflns_Laue_measured_fraction_full 0.995
_diffrn_reflns_Laue_measured_fraction_max 0.988
_diffrn_reflns_limit_h_max 12
_diffrn_reflns_limit_h_min -12
_diffrn_reflns_limit_k_max 19
_diffrn_reflns_limit_k_min -19
_diffrn_reflns_limit_l_max 25
_diffrn_reflns_limit_l_min -27
_diffrn_reflns_number 37340
_diffrn_reflns_point_group_measured_fraction_full 0.995
_diffrn_reflns_point_group_measured_fraction_max 0.988
_diffrn_reflns_theta_full 25.242
_diffrn_reflns_theta_max 27.560
_diffrn_reflns_theta_min 1.908
_exptl_absorpt_coefficient_mu 0.256
_exptl_absorpt_correction_T_max 0.7456
_exptl_absorpt_correction_T_min 0.6851
_exptl_absorpt_correction_type multi-scan
_exptl_absorpt_process_details
;
SADABS-2016/2 (Bruker,2016/2) was used for absorption correction.
wR2(int) was 0.0919 before and 0.0493 after correction.
The Ratio of minimum to maximum transmission is 0.9189.
The \l/2 correction factor is Not present.
;
_exptl_crystal_colour colourless
_exptl_crystal_colour_primary colourless
_exptl_crystal_density_diffrn 1.310
_exptl_crystal_description block
_exptl_crystal_F_000 1271
_exptl_crystal_size_max 0.2
_exptl_crystal_size_mid 0.1
_exptl_crystal_size_min 0.1
_refine_diff_density_max 0.746
_refine_diff_density_min -0.539
_refine_diff_density_rms 0.059
_refine_ls_extinction_method none
_refine_ls_goodness_of_fit_ref 1.042
_refine_ls_hydrogen_treatment constr
_refine_ls_matrix_type full
_refine_ls_number_parameters 766
_refine_ls_number_reflns 13901
_refine_ls_number_restraints 210
_refine_ls_restrained_S_all 1.062
_refine_ls_R_factor_all 0.1099
_refine_ls_R_factor_gt 0.0640
_refine_ls_shift/su_max 0.000
_refine_ls_shift/su_mean 0.000
_refine_ls_structure_factor_coef Fsqd
_refine_ls_weighting_details 'w=1/[\s^2^(Fo^2^)+(0.0659P)^2^+2.2461P] where P=(Fo^2^+2Fc^2^)/3'
_refine_ls_weighting_scheme calc
_refine_ls_wR_factor_gt 0.1495
_refine_ls_wR_factor_ref 0.1746
_reflns_Friedel_coverage 0.000
_reflns_number_gt 8832
_reflns_number_total 13901
_reflns_threshold_expression 'I > 2\s(I)'
_cod_data_source_file d3ee02450d2.cif
_cod_data_source_block pdag14_0m
_cod_depositor_comments 'Adding full bibliography for 1570432.cif.'
_cod_original_cell_volume 3041.0(12)
_cod_original_formula_sum 'C34 H85.60 F12 Mg N14 O8 S4'
_cod_database_code 1570432
_shelx_shelxl_version_number 2016/6
_shelx_space_group_comment
;
The symmetry employed for this shelxl refinement is uniquely defined
by the following loop, which should always be used as a source of
symmetry information in preference to the above space-group names.
They are only intended as comments.
;
_shelx_estimated_absorpt_t_max 0.975
_shelx_estimated_absorpt_t_min 0.951
_olex2_refinement_description
;
1. Fixed Uiso
 At 1.2 times of:
  All C(H,H) groups, All C(H,H,H,H) groups, All N(H) groups, All N(H,H) groups
 At 1.5 times of:
  All C(H,H,H) groups
2. Restrained distances
 S06-C2
 1.8 with sigma of 0.01
 C2-F5
 1.27 with sigma of 0.02
 C2-F3
 1.29 with sigma of 0.02
 C2-F4
 1.36 with sigma of 0.02
 C1-F1
 1.29 with sigma of 0.02
 C1-F2
 1.36 with sigma of 0.02
 C1-F6
 1.27 with sigma of 0.02
 N01I-C01V = N4-C86
 1.45 with sigma of 0.001
 C01F-C012
 1.45 with sigma of 0.01
 N01I-C01F
 1.45 with sigma of 0.1
 F3-F4 \\sim F4-F5 \\sim F5-F3
 with sigma of 0.03
 C2-F3 \\sim C2-F4 \\sim C2-F5
 with sigma of 0.02
 F1-F2 \\sim F2-F6 \\sim F6-F1
 with sigma of 0.03
 C1-F1 \\sim C1-F2 \\sim C1-F6
 with sigma of 0.02
3. Uiso/Uaniso restraints and constraints
C012 \\sim C01F \\sim N4 \\sim N01I \\sim C5: within 3.8A with sigma of 0.01
and sigma for terminal atoms of 0.02 within 3.8A
S06 \\sim C2 \\sim F3 \\sim F5 \\sim F4 \\sim O01U: within 2A with sigma of
0.01 and sigma for terminal atoms of 0.02 within 2A
H01C \\sim C86 \\sim C3 \\sim H01D \\sim F6 \\sim C01F \\sim H3D \\sim H01R
\\sim H86B \\sim H01S \\sim N4 \\sim S1 \\sim H3C \\sim O2 \\sim H3E \\sim C1
\\sim H86A \\sim F1 \\sim H86C \\sim F2: within 2A with sigma of 0.01 and sigma
for terminal atoms of 0.02 within 2A
4. Others
 Sof(H01C)=Sof(H01D)=1-FVAR(1)
 Sof(H01A)=Sof(H01B)=FVAR(1)
 Fixed Sof: S06(0.6) C01F(0.33333) H01R(0.33333) H01S(0.33333) N01I(0.66667)
 O01U(0.6) C01V(0.66667) H01Z(0.66667) HP(0.66667) HQ(0.66667) C01Z(0.66667)
 H1(0.66667) HV(0.66667) HW(0.66667) H2A(0.6) S1(0.4) O2(0.4) C2(0.6) F3(0.6)
 F4(0.6) F5(0.6) C1(0.4) F1(0.4) F2(0.4) F6(0.4) N4(0.33333) C3(0.33333)
 H3C(0.33333) H3D(0.33333) H3E(0.33333) C5(0.66667) H5C(0.66667) H5D(0.66667)
 C86(0.33333) H86A(0.33333) H86B(0.33333) H86C(0.33333)
5.a Secondary CH2 refined with riding coordinates:
 N008(H00C,H00D), N5(H5A,H5B), N3(H3A,H3B), N1(H1A,H1B), N00I(H00E,H00F),
 N00J(H00G,H00H), C00X(H00A,H00B), C011(H2,H), C012(H01A,H01B), C012(H01C,H01D),
  C013(H01E,H01F), C014(H01G,H01H), C015(H01I,H01J), C016(H3,HA), C017(H01K,
 H01L), C019(H4,HB), C01A(H5,HC), C01B(H01M,H01N), C01E(H6,HD), C01F(H01R,H01S),
  C01G(H01T,H01U), C01L(H7,HE), C01M(H8,HF), C01P(H10,HI), C020(H02A,H02B),
 C5(H5C,H5D)
5.b Aromatic/amide H refined with riding coordinates:
 N00N(H00N), N2(H2A)
5.c Idealised Me refined as rotating group:
 C01C(H01O,H01P,H01Q), C01J(H01V,H01W,H01X), C01N(H9,HG,HH), C01R(H01Y,HJ,HK),
 C01S(H11,HL,HM), C01T(H12,HN,HO), C01V(H01Z,HP,HQ), C01W(H01,HR,HS), C01Y(H13,
 HT,HU), C01Z(H1,HV,HW), C022(H02C,H02D,H02E), C023(H02F,H02G,H02H), C3(H3C,H3D,
 H3E), C86(H86A,H86B,H86C)
;
_olex2_submission_special_instructions 'No special instructions were received'

loop_
_space_group_symop_operation_xyz
'x, y, z'
'-x, -y, -z'

loop_
_atom_site_label
_atom_site_type_symbol
_atom_site_fract_x
_atom_site_fract_y
_atom_site_fract_z
_atom_site_U_iso_or_equiv
_atom_site_adp_type
_atom_site_occupancy
_atom_site_site_symmetry_order
_atom_site_calc_flag
_atom_site_refinement_flags_posn
_atom_site_refinement_flags_adp
_atom_site_refinement_flags_occupancy
_atom_site_disorder_assembly
_atom_site_disorder_group
S001 S 0.45089(7) 0.47090(5) 0.36876(3) 0.03523(17) Uani 1 1 d . . . . .
S002 S 0.63294(9) 0.60312(5) 0.31150(3) 0.04204(19) Uani 1 1 d . . . . .
S003 S 0.06549(8) 0.12101(6) 0.10823(3) 0.0432(2) Uani 1 1 d . . . . .
Mg04 Mg 1.000000 0.500000 0.500000 0.0239(3) Uani 1 2 d S . P . .
Mg05 Mg 0.500000 0.000000 0.000000 0.0277(3) Uani 1 2 d S . P . .
S06 S 0.19186(14) 0.01784(9) 0.20070(6) 0.0404(3) Uani 0.6 1 d D U P A 1
F007 F 0.4488(3) 0.35874(15) 0.27455(11) 0.0809(8) Uani 1 1 d . . . . .
N008 N 0.6369(2) -0.04360(15) 0.07757(10) 0.0319(5) Uani 1 1 d . . . . .
H00C H 0.714489 0.002450 0.086676 0.038 Uiso 1 1 calc R U . . .
H00D H 0.587515 -0.045658 0.111246 0.038 Uiso 1 1 calc R U . . .
N5 N 0.8945(2) 0.42267(15) 0.41177(10) 0.0282(5) Uani 1 1 d . . . . .
H5A H 0.870727 0.363939 0.421503 0.034 Uiso 1 1 calc R U . . .
H5B H 0.810484 0.441125 0.402029 0.034 Uiso 1 1 calc R U . . .
O00B O 0.1814(2) 0.12831(19) 0.07200(10) 0.0587(7) Uani 1 1 d . . . . .
N3 N 1.1361(2) 0.59472(14) 0.44475(10) 0.0290(5) Uani 1 1 d . . . . .
H3A H 1.171094 0.559762 0.417711 0.035 Uiso 1 1 calc R U . . .
H3B H 1.075702 0.622978 0.420909 0.035 Uiso 1 1 calc R U . . .
O00D O 0.3410(2) 0.48123(15) 0.40573(10) 0.0491(6) Uani 1 1 d . . . . .
O00E O -0.0755(2) 0.09338(17) 0.07642(11) 0.0526(6) Uani 1 1 d . . . . .
O00F O 0.5702(2) 0.43923(14) 0.39835(11) 0.0485(6) Uani 1 1 d . . . . .
O00G O 0.6433(3) 0.69743(15) 0.31365(11) 0.0610(7) Uani 1 1 d . . . . .
N1 N 0.8306(2) 0.58323(14) 0.48727(10) 0.0293(5) Uani 1 1 d . . . . .
H1A H 0.800601 0.579869 0.445417 0.035 Uiso 1 1 calc R U . . .
H1B H 0.755462 0.553466 0.505546 0.035 Uiso 1 1 calc R U . . .
N00I N 0.6977(2) 0.06904(16) -0.03963(11) 0.0359(5) Uani 1 1 d . . . . .
H00E H 0.772175 0.070397 -0.009075 0.043 Uiso 1 1 calc R U . . .
H00F H 0.709861 0.030839 -0.071197 0.043 Uiso 1 1 calc R U . . .
N00J N 0.5006(2) 0.12553(16) 0.05800(10) 0.0346(5) Uani 1 1 d . . . . .
H00G H 0.499348 0.170268 0.030884 0.042 Uiso 1 1 calc R U . . .
H00H H 0.415262 0.116478 0.073633 0.042 Uiso 1 1 calc R U . . .
O00K O 0.3219(3) 0.03328(19) 0.17286(11) 0.0645(7) Uani 1 1 d . . . . .
O00L O 0.7541(3) 0.57118(19) 0.33993(13) 0.0668(7) Uani 1 1 d . . . . .
N00M N 0.8093(3) 0.22696(16) 0.37509(12) 0.0390(6) Uani 1 1 d . . . . .
N00N N 0.4849(3) 0.55468(17) 0.32917(12) 0.0406(6) Uani 1 1 d . . . . .
H00N H 0.411166 0.577781 0.314883 0.049 Uiso 1 1 calc R U . . .
F00O F -0.0248(3) 0.23817(18) 0.17546(12) 0.0934(9) Uani 1 1 d . . . . .
F00P F 0.3057(3) 0.30980(17) 0.34012(14) 0.1096(11) Uani 1 1 d . . . . .
F00R F 0.0408(4) 0.28403(19) 0.08949(15) 0.1136(11) Uani 1 1 d . . . . .
F00S F 0.2534(3) 0.4056(2) 0.27650(13) 0.1058(11) Uani 1 1 d . . . . .
F00T F 0.7348(4) 0.61911(18) 0.20592(12) 0.1027(10) Uani 1 1 d . . . . .
N00U N 1.1015(3) 0.7477(2) 0.36665(14) 0.0545(7) Uani 1 1 d . . . . .
F00V F 0.5096(4) 0.5912(2) 0.19703(12) 0.1261(13) Uani 1 1 d . . . . .
F00W F 0.1969(3) 0.2738(2) 0.16548(16) 0.1336(14) Uani 1 1 d . . . . .
C00X C 0.8511(3) 0.67936(17) 0.50839(13) 0.0330(6) Uani 1 1 d . . . . .
H00A H 0.926188 0.715303 0.486454 0.040 Uiso 1 1 calc R U . . .
H00B H 0.885392 0.686385 0.553815 0.040 Uiso 1 1 calc R U . . .
N00Y N 0.6089(3) -0.09688(19) 0.20649(12) 0.0475(7) Uani 1 1 d . . . . .
N00Z N 0.5541(4) 0.3242(2) 0.03495(18) 0.0659(9) Uani 1 1 d . . . . .
F010 F 0.6256(5) 0.48628(18) 0.22069(14) 0.1460(16) Uani 1 1 d . . . . .
C011 C 0.6935(3) -0.1274(2) 0.07644(13) 0.0417(7) Uani 1 1 d . . . . .
H2 H 0.756957 -0.124907 0.043208 0.050 Uiso 1 1 calc R U . . .
H H 0.612533 -0.179357 0.065292 0.050 Uiso 1 1 calc R U . . .
C012 C 0.7165(4) 0.7167(2) 0.49665(16) 0.0478(8) Uani 1 1 d D U . . .
H01A H 0.636860 0.673111 0.510842 0.057 Uiso 0.72(9) 1 calc R U P B 1
H01B H 0.693603 0.720312 0.450892 0.057 Uiso 0.72(9) 1 calc R U P B 1
H01C H 0.674814 0.705526 0.452124 0.057 Uiso 0.28(9) 1 calc R U P B 2
H01D H 0.644362 0.688219 0.523095 0.057 Uiso 0.28(9) 1 calc R U P B 2
C013 C 0.9599(3) 0.42197(19) 0.35318(12) 0.0340(6) Uani 1 1 d . . . . .
H01E H 1.058212 0.411316 0.362976 0.041 Uiso 1 1 calc R U . . .
H01F H 0.967439 0.482278 0.335860 0.041 Uiso 1 1 calc R U . . .
C014 C 1.3297(3) 0.7259(2) 0.42394(15) 0.0416(7) Uani 1 1 d . . . . .
H01G H 1.423636 0.760707 0.443918 0.050 Uiso 1 1 calc R U . . .
H01H H 1.347187 0.686996 0.389010 0.050 Uiso 1 1 calc R U . . .
C015 C 1.2588(3) 0.66635(19) 0.47178(14) 0.0377(7) Uani 1 1 d . . . . .
H01I H 1.331491 0.637635 0.494902 0.045 Uiso 1 1 calc R U . . .
H01J H 1.225460 0.705134 0.502411 0.045 Uiso 1 1 calc R U . . .
C016 C 0.7768(3) -0.1435(2) 0.13816(14) 0.0465(8) Uani 1 1 d . . . . .
H3 H 0.826777 -0.193458 0.131151 0.056 Uiso 1 1 calc R U . . .
HA H 0.850511 -0.088515 0.151950 0.056 Uiso 1 1 calc R U . . .
C017 C 1.2406(4) 0.7910(2) 0.39788(17) 0.0504(8) Uani 1 1 d . . . . .
H01K H 1.227997 0.832106 0.432610 0.060 Uiso 1 1 calc R U . . .
H01L H 1.293438 0.828290 0.367899 0.060 Uiso 1 1 calc R U . . .
C019 C 0.7199(4) 0.1589(2) -0.06409(17) 0.0513(8) Uani 1 1 d . . . . .
H4 H 0.711111 0.203118 -0.030514 0.062 Uiso 1 1 calc R U . . .
HB H 0.642583 0.159736 -0.098642 0.062 Uiso 1 1 calc R U . . .
C01A C 0.6843(4) -0.1666(2) 0.18979(15) 0.0444(7) Uani 1 1 d . . . . .
H5 H 0.613048 -0.222986 0.176551 0.053 Uiso 1 1 calc R U . . .
HC H 0.745423 -0.178697 0.227520 0.053 Uiso 1 1 calc R U . . .
C01B C 0.8770(4) 0.3506(2) 0.30318(13) 0.0414(7) Uani 1 1 d . . . . .
H01M H 0.776338 0.357757 0.296052 0.050 Uiso 1 1 calc R U . . .
H01N H 0.918274 0.361218 0.263401 0.050 Uiso 1 1 calc R U . . .
C01C C 0.8460(4) 0.1437(2) 0.39717(19) 0.0629(10) Uani 1 1 d . . . . .
H01O H 0.811774 0.095024 0.364456 0.094 Uiso 1 1 calc R U . . .
H01P H 0.800765 0.127701 0.434862 0.094 Uiso 1 1 calc R U . . .
H01Q H 0.950176 0.152401 0.407064 0.094 Uiso 1 1 calc R U . . .
C01D C 0.0700(5) 0.2355(3) 0.1368(2) 0.0713(12) Uani 1 1 d . . . . .
C01E C 0.6107(4) 0.1629(2) 0.11064(15) 0.0516(9) Uani 1 1 d . . . . .
H6 H 0.706043 0.165516 0.096815 0.062 Uiso 1 1 calc R U . . .
HD H 0.601823 0.120889 0.144885 0.062 Uiso 1 1 calc R U . . .
C01F C 0.7626(14) 0.8165(6) 0.5135(6) 0.044(2) Uani 0.3333 1 d D U P C 2
H01R H 0.779921 0.825380 0.559781 0.053 Uiso 0.3333 1 calc R U P C 2
H01S H 0.855097 0.838431 0.497555 0.053 Uiso 0.3333 1 calc R U P C 2
C01G C 0.8792(3) 0.2542(2) 0.32027(14) 0.0440(8) Uani 1 1 d . . . . .
H01T H 0.831806 0.212599 0.284051 0.053 Uiso 1 1 calc R U . . .
H01U H 0.980087 0.247496 0.327978 0.053 Uiso 1 1 calc R U . . .
N01I N 0.8087(4) 0.8778(2) 0.49677(15) 0.0379(8) Uani 0.6667 1 d D U P C 1
C01J C 0.6547(4) 0.2143(3) 0.36102(19) 0.0594(10) Uani 1 1 d . . . . .
H01V H 0.620322 0.167873 0.326786 0.089 Uiso 1 1 calc R U . . .
H01W H 0.629581 0.271339 0.348485 0.089 Uiso 1 1 calc R U . . .
H01X H 0.609971 0.195143 0.398314 0.089 Uiso 1 1 calc R U . . .
C01K C 0.3599(4) 0.3816(3) 0.3112(2) 0.0644(11) Uani 1 1 d . . . . .
C01L C 0.6041(5) 0.2563(3) 0.13662(19) 0.0761(13) Uani 1 1 d . . . . .
H7 H 0.668264 0.270328 0.176679 0.091 Uiso 1 1 calc R U . . .
HE H 0.505277 0.256310 0.145498 0.091 Uiso 1 1 calc R U . . .
C01M C 0.8622(5) 0.1894(3) -0.0880(2) 0.0813(14) Uani 1 1 d . . . . .
H8 H 0.877647 0.140762 -0.116709 0.098 Uiso 1 1 calc R U . . .
HF H 0.938825 0.197845 -0.052073 0.098 Uiso 1 1 calc R U . . .
C01N C 0.4967(5) -0.1334(3) 0.2442(2) 0.0801(14) Uani 1 1 d . . . . .
H9 H 0.428861 -0.183504 0.220239 0.120 Uiso 1 1 calc R U . . .
HG H 0.446184 -0.085971 0.254966 0.120 Uiso 1 1 calc R U . . .
HH H 0.539521 -0.155460 0.282624 0.120 Uiso 1 1 calc R U . . .
C01O C 0.6229(6) 0.5731(3) 0.22873(19) 0.0786(14) Uani 1 1 d . . . . .
C01P C 0.6486(5) 0.3316(3) 0.0906(3) 0.0893(16) Uani 1 1 d . . . . .
H10 H 0.654369 0.391337 0.112227 0.107 Uiso 1 1 calc R U . . .
HI H 0.745291 0.329161 0.080047 0.107 Uiso 1 1 calc R U . . .
C01R C 1.0056(5) 0.8132(3) 0.3617(3) 0.0899(16) Uani 1 1 d . . . . .
H01Y H 0.993446 0.834669 0.403800 0.135 Uiso 1 1 calc R U . . .
HJ H 0.912184 0.783639 0.339383 0.135 Uiso 1 1 calc R U . . .
HK H 1.047732 0.864523 0.338705 0.135 Uiso 1 1 calc R U . . .
C01S C 0.7073(5) -0.0206(3) 0.24012(18) 0.0794(14) Uani 1 1 d . . . . .
H11 H 0.758827 -0.041243 0.276983 0.119 Uiso 1 1 calc R U . . .
HL H 0.653686 0.023858 0.253486 0.119 Uiso 1 1 calc R U . . .
HM H 0.775972 0.007346 0.212656 0.119 Uiso 1 1 calc R U . . .
C01T C 0.4165(5) 0.3434(3) 0.0448(3) 0.0912(15) Uani 1 1 d . . . . .
H12 H 0.369178 0.298510 0.071475 0.137 Uiso 1 1 calc R U . . .
HN H 0.356837 0.340729 0.004413 0.137 Uiso 1 1 calc R U . . .
HO H 0.430411 0.403871 0.065368 0.137 Uiso 1 1 calc R U . . .
O01U O 0.1384(7) -0.0707(4) 0.2183(3) 0.091(2) Uani 0.6 1 d . U P A 1
C01V C 0.7377(7) 0.8903(5) 0.4354(2) 0.0573(19) Uani 0.6667 1 d D . P C 1
H01Z H 0.718224 0.833328 0.409843 0.086 Uiso 0.6667 1 calc R U P C 1
HP H 0.799679 0.937009 0.415049 0.086 Uiso 0.6667 1 calc R U P C 1
HQ H 0.647382 0.909006 0.439989 0.086 Uiso 0.6667 1 calc R U P C 1
C01W C 1.1117(5) 0.7102(3) 0.3064(2) 0.0864(15) Uani 1 1 d . . . . .
H01 H 1.152834 0.758377 0.280593 0.130 Uiso 1 1 calc R U . . .
HR H 1.015994 0.680493 0.286425 0.130 Uiso 1 1 calc R U . . .
HS H 1.173175 0.665759 0.310568 0.130 Uiso 1 1 calc R U . . .
N01X N 0.9118(6) 0.3570(4) -0.0822(3) 0.1122(17) Uani 1 1 d . . . . .
C01Y C 0.6135(7) 0.3872(3) -0.0098(3) 0.128(2) Uani 1 1 d . . . . .
H13 H 0.636797 0.448747 0.009695 0.192 Uiso 1 1 calc R U . . .
HT H 0.543017 0.384207 -0.046942 0.192 Uiso 1 1 calc R U . . .
HU H 0.700590 0.370920 -0.022017 0.192 Uiso 1 1 calc R U . . .
C01Z C 0.8357(6) 0.9634(3) 0.5342(3) 0.0552(14) Uani 0.6667 1 d . . P C 1
H1 H 0.744284 0.979378 0.540598 0.083 Uiso 0.6667 1 calc R U P C 1
HV H 0.891683 1.010981 0.512180 0.083 Uiso 0.6667 1 calc R U P C 1
HW H 0.889192 0.957189 0.574880 0.083 Uiso 0.6667 1 calc R U P C 1
C020 C 0.8767(6) 0.2767(4) -0.1224(2) 0.1026(19) Uani 1 1 d . . . . .
H02A H 0.951829 0.278211 -0.150329 0.123 Uiso 1 1 calc R U . . .
H02B H 0.785317 0.276209 -0.149060 0.123 Uiso 1 1 calc R U . . .
C022 C 1.0661(8) 0.3656(5) -0.0558(4) 0.166(3) Uani 1 1 d . . . . .
H02C H 1.078080 0.310546 -0.035010 0.250 Uiso 1 1 calc R U . . .
H02D H 1.094790 0.417687 -0.025434 0.250 Uiso 1 1 calc R U . . .
H02E H 1.126004 0.374179 -0.089849 0.250 Uiso 1 1 calc R U . . .
C023 C 0.8960(10) 0.4356(5) -0.1164(5) 0.201(5) Uani 1 1 d . . . . .
H02F H 0.964680 0.444626 -0.147071 0.302 Uiso 1 1 calc R U . . .
H02G H 0.914303 0.488918 -0.087223 0.302 Uiso 1 1 calc R U . . .
H02H H 0.798463 0.426517 -0.138304 0.302 Uiso 1 1 calc R U . . .
N2 N 0.0773(3) 0.0682(3) 0.16841(13) 0.0693(10) Uani 1 1 d . . . . .
H2A H 0.003119 0.065875 0.189154 0.083 Uiso 0.6 1 calc R U P A 1
S1 S 0.2562(2) 0.09259(15) 0.20306(9) 0.0458(5) Uani 0.4 1 d . U P A 2
O2 O 0.3351(8) 0.1782(6) 0.2247(5) 0.080(3) Uani 0.4 1 d . U P A 2
C2 C 0.2375(9) 0.0819(6) 0.2744(3) 0.072(2) Uani 0.6 1 d D U P A 1
F3 F 0.3079(10) 0.1641(4) 0.2656(3) 0.144(3) Uani 0.6 1 d D U P A 1
F4 F 0.3157(11) 0.0349(8) 0.3126(6) 0.095(3) Uani 0.6 1 d D U P A 1
F5 F 0.1144(10) 0.0689(7) 0.3018(4) 0.122(3) Uani 0.6 1 d D U P A 1
C1 C 0.2044(13) 0.0466(8) 0.2758(7) 0.075(3) Uani 0.4 1 d D U P A 2
F1 F 0.1281(11) -0.0365(7) 0.2607(5) 0.133(4) Uani 0.4 1 d D U P A 2
F2 F 0.1480(14) 0.1159(7) 0.3002(6) 0.087(3) Uani 0.4 1 d D U P A 2
F6 F 0.3341(17) 0.0547(12) 0.3109(9) 0.085(5) Uani 0.4 1 d D U P A 2
N4 N 0.6607(9) 0.8747(5) 0.4897(3) 0.0428(15) Uani 0.3333 1 d D U P C 2
C3 C 0.6800(15) 0.9597(8) 0.5264(6) 0.070(3) Uani 0.3333 1 d . U P C 2
H3C H 0.670962 0.947477 0.570344 0.105 Uiso 0.3333 1 calc R U P C 2
H3D H 0.606712 0.992665 0.510348 0.105 Uiso 0.3333 1 calc R U P C 2
H3E H 0.775176 0.996157 0.523371 0.105 Uiso 0.3333 1 calc R U P C 2
C5 C 0.7219(6) 0.8103(4) 0.5286(3) 0.0401(13) Uani 0.6667 1 d . U P C 1
H5C H 0.623902 0.822064 0.526902 0.048 Uiso 0.6667 1 calc R U P C 1
H5D H 0.762804 0.811963 0.573075 0.048 Uiso 0.6667 1 calc R U P C 1
C86 C 0.6692(14) 0.8922(11) 0.4243(3) 0.049(3) Uani 0.3333 1 d D U P C 2
H86A H 0.601462 0.930176 0.410341 0.074 Uiso 0.3333 1 calc R U P C 2
H86B H 0.645394 0.834866 0.399051 0.074 Uiso 0.3333 1 calc R U P C 2
H86C H 0.766630 0.923504 0.419364 0.074 Uiso 0.3333 1 calc R U P C 2

loop_
_atom_site_aniso_label
_atom_site_aniso_U_11
_atom_site_aniso_U_22
_atom_site_aniso_U_33
_atom_site_aniso_U_23
_atom_site_aniso_U_13
_atom_site_aniso_U_12
S001 0.0294(4) 0.0350(4) 0.0417(4) -0.0036(3) 0.0058(3) 0.0077(3)
S002 0.0527(5) 0.0417(4) 0.0349(4) 0.0093(3) 0.0089(3) 0.0141(4)
S003 0.0286(4) 0.0675(6) 0.0328(4) -0.0071(3) 0.0036(3) 0.0098(3)
Mg04 0.0249(6) 0.0201(6) 0.0267(6) 0.0003(4) 0.0041(5) 0.0043(5)
Mg05 0.0254(6) 0.0348(7) 0.0235(6) 0.0023(5) 0.0036(5) 0.0073(5)
S06 0.0436(7) 0.0414(8) 0.0345(6) 0.0016(5) 0.0029(5) 0.0060(6)
F007 0.0887(17) 0.0586(14) 0.0911(17) -0.0350(12) 0.0461(14) -0.0082(12)
N008 0.0301(12) 0.0382(13) 0.0274(11) 0.0052(9) 0.0034(9) 0.0066(10)
N5 0.0279(11) 0.0265(11) 0.0308(11) -0.0017(9) 0.0033(9) 0.0076(9)
O00B 0.0367(12) 0.102(2) 0.0395(12) -0.0079(12) 0.0109(10) 0.0186(13)
N3 0.0290(11) 0.0245(11) 0.0332(12) 0.0004(9) 0.0049(9) 0.0045(9)
O00D 0.0439(12) 0.0543(14) 0.0539(13) -0.0023(10) 0.0180(11) 0.0155(10)
O00E 0.0313(11) 0.0708(16) 0.0504(13) 0.0004(11) -0.0036(10) 0.0031(11)
O00F 0.0339(11) 0.0432(13) 0.0712(15) 0.0208(11) 0.0066(11) 0.0117(9)
O00G 0.0879(19) 0.0375(13) 0.0556(15) 0.0054(11) 0.0108(13) 0.0072(12)
N1 0.0311(12) 0.0243(11) 0.0327(12) -0.0012(9) 0.0016(9) 0.0082(9)
N00I 0.0321(12) 0.0435(14) 0.0313(12) 0.0028(10) 0.0059(10) 0.0046(10)
N00J 0.0288(12) 0.0437(14) 0.0318(12) -0.0015(10) 0.0047(10) 0.0088(10)
O00K 0.0642(16) 0.091(2) 0.0489(14) 0.0089(13) 0.0156(12) 0.0352(15)
O00L 0.0460(14) 0.0856(19) 0.0788(18) 0.0444(15) 0.0209(13) 0.0233(13)
N00M 0.0433(14) 0.0279(13) 0.0440(14) -0.0021(10) 0.0001(11) 0.0068(11)
N00N 0.0386(14) 0.0428(15) 0.0441(14) 0.0059(11) 0.0014(11) 0.0189(12)
F00O 0.104(2) 0.104(2) 0.0812(17) -0.0263(15) 0.0444(15) 0.0284(16)
F00P 0.126(2) 0.0652(16) 0.118(2) -0.0337(15) 0.0653(19) -0.0497(16)
F00R 0.185(3) 0.0651(18) 0.100(2) 0.0042(15) 0.050(2) 0.0302(19)
F00S 0.0532(15) 0.164(3) 0.0799(18) -0.0510(18) -0.0114(13) -0.0032(16)
F00T 0.165(3) 0.0857(18) 0.0709(16) 0.0244(13) 0.0700(18) 0.0240(18)
N00U 0.0472(16) 0.0556(18) 0.0584(18) 0.0231(14) 0.0037(14) 0.0037(14)
F00V 0.149(3) 0.153(3) 0.0453(15) 0.0202(16) -0.0289(17) -0.019(2)
F00W 0.093(2) 0.151(3) 0.124(2) -0.086(2) 0.0218(18) -0.044(2)
C00X 0.0351(15) 0.0228(13) 0.0403(15) -0.0008(11) 0.0019(12) 0.0066(11)
N00Y 0.0612(18) 0.0568(18) 0.0332(13) 0.0116(12) 0.0102(12) 0.0289(14)
N00Z 0.065(2) 0.0454(18) 0.091(3) 0.0037(17) 0.0245(19) 0.0120(15)
F010 0.306(5) 0.0573(17) 0.0842(19) -0.0058(14) 0.106(3) 0.015(2)
C011 0.0458(18) 0.0519(19) 0.0340(15) 0.0059(13) 0.0091(13) 0.0232(15)
C012 0.0550(19) 0.0342(16) 0.0545(18) -0.0110(13) -0.0123(15) 0.0235(14)
C013 0.0374(15) 0.0333(15) 0.0302(14) -0.0017(11) 0.0050(12) 0.0050(12)
C014 0.0308(15) 0.0370(17) 0.0541(19) 0.0072(13) 0.0083(13) -0.0027(12)
C015 0.0347(15) 0.0318(15) 0.0417(16) 0.0036(12) -0.0003(12) -0.0018(12)
C016 0.0454(18) 0.060(2) 0.0424(17) 0.0128(15) 0.0060(14) 0.0275(16)
C017 0.0480(19) 0.0362(18) 0.065(2) 0.0150(15) 0.0130(17) -0.0011(14)
C019 0.052(2) 0.050(2) 0.055(2) 0.0146(15) 0.0183(16) 0.0088(16)
C01A 0.0543(19) 0.0440(18) 0.0398(17) 0.0155(13) 0.0064(14) 0.0194(15)
C01B 0.0523(18) 0.0411(17) 0.0289(14) -0.0033(12) 0.0058(13) 0.0055(14)
C01C 0.080(3) 0.0327(19) 0.070(2) -0.0015(16) -0.012(2) 0.0096(18)
C01D 0.071(3) 0.082(3) 0.055(2) -0.022(2) 0.019(2) -0.002(2)
C01E 0.052(2) 0.059(2) 0.0432(18) -0.0176(15) -0.0106(15) 0.0227(17)
C01F 0.052(4) 0.042(3) 0.043(4) -0.010(3) -0.002(3) 0.029(3)
C01G 0.0464(18) 0.0380(17) 0.0457(17) -0.0158(13) 0.0047(14) 0.0078(14)
N01I 0.049(2) 0.0272(18) 0.0388(19) 0.0008(15) 0.0029(16) 0.0124(16)
C01J 0.047(2) 0.051(2) 0.075(3) -0.0053(18) 0.0063(18) 0.0006(16)
C01K 0.051(2) 0.064(3) 0.071(3) -0.024(2) 0.024(2) -0.0104(18)
C01L 0.086(3) 0.083(3) 0.060(2) -0.036(2) -0.019(2) 0.041(3)
C01M 0.064(3) 0.090(3) 0.084(3) 0.034(3) 0.021(2) -0.010(2)
C01N 0.086(3) 0.119(4) 0.062(3) 0.045(2) 0.038(2) 0.059(3)
C01O 0.138(4) 0.052(2) 0.045(2) 0.0010(17) 0.032(3) 0.005(3)
C01P 0.064(3) 0.059(3) 0.140(5) -0.034(3) 0.004(3) 0.015(2)
C01R 0.068(3) 0.080(3) 0.127(4) 0.050(3) 0.008(3) 0.023(2)
C01S 0.129(4) 0.069(3) 0.041(2) -0.0080(18) -0.008(2) 0.037(3)
C01T 0.076(3) 0.069(3) 0.136(5) 0.013(3) 0.022(3) 0.027(2)
O01U 0.099(4) 0.049(3) 0.105(5) 0.027(3) -0.036(4) -0.009(3)
C01V 0.080(5) 0.039(3) 0.049(3) 0.012(3) -0.004(3) 0.007(4)
C01W 0.094(3) 0.087(3) 0.060(3) 0.012(2) -0.001(2) -0.019(3)
N01X 0.126(4) 0.105(4) 0.119(4) 0.013(3) 0.070(3) 0.022(3)
C01Y 0.163(6) 0.064(3) 0.180(6) 0.038(4) 0.096(5) 0.034(3)
C01Z 0.072(4) 0.027(3) 0.062(3) -0.007(2) -0.004(3) 0.010(2)
C020 0.092(4) 0.112(4) 0.080(3) 0.042(3) -0.003(3) -0.031(3)
C022 0.130(6) 0.157(7) 0.174(8) -0.031(6) 0.005(6) -0.045(5)
C023 0.199(9) 0.116(6) 0.324(14) 0.088(8) 0.137(9) 0.045(6)
N2 0.062(2) 0.119(3) 0.0390(16) 0.0127(17) 0.0108(14) 0.044(2)
S1 0.0521(12) 0.0473(12) 0.0366(10) -0.0018(8) 0.0018(9) 0.0096(10)
O2 0.039(4) 0.050(4) 0.133(8) -0.018(5) -0.017(5) -0.009(3)
C2 0.092(5) 0.090(5) 0.041(4) 0.000(4) -0.004(4) 0.040(4)
F3 0.223(8) 0.077(4) 0.110(5) -0.033(4) -0.069(5) 0.035(5)
F4 0.114(7) 0.146(8) 0.045(4) 0.026(5) 0.006(5) 0.077(6)
F5 0.134(7) 0.231(10) 0.039(3) 0.011(5) 0.032(4) 0.117(7)
C1 0.084(6) 0.081(6) 0.058(5) 0.021(5) 0.009(5) 0.009(6)
F1 0.134(7) 0.120(8) 0.136(8) 0.083(7) 0.017(7) -0.006(6)
F2 0.094(6) 0.105(7) 0.065(5) -0.040(6) 0.003(4) 0.042(5)
F6 0.083(7) 0.107(7) 0.047(7) 0.000(5) -0.028(5) 0.001(6)
N4 0.056(3) 0.035(3) 0.042(3) 0.000(3) 0.004(3) 0.021(3)
C3 0.102(7) 0.054(6) 0.063(6) -0.007(5) 0.003(6) 0.045(5)
C5 0.046(3) 0.037(2) 0.042(3) -0.008(2) 0.005(2) 0.023(2)
C86 0.066(7) 0.041(5) 0.040(5) 0.005(4) 0.001(5) 0.011(6)

loop_
_atom_type_symbol
_atom_type_description
_atom_type_scat_dispersion_real
_atom_type_scat_dispersion_imag
_atom_type_scat_source
C C 0.0033 0.0016 'International Tables Vol C Tables 4.2.6.8 and 6.1.1.4'
H H 0.0000 0.0000 'International Tables Vol C Tables 4.2.6.8 and 6.1.1.4'
F F 0.0171 0.0103 'International Tables Vol C Tables 4.2.6.8 and 6.1.1.4'
Mg Mg 0.0486 0.0363 'International Tables Vol C Tables 4.2.6.8 and 6.1.1.4'
N N 0.0061 0.0033 'International Tables Vol C Tables 4.2.6.8 and 6.1.1.4'
O O 0.0106 0.0060 'International Tables Vol C Tables 4.2.6.8 and 6.1.1.4'
S S 0.1246 0.1234 'International Tables Vol C Tables 4.2.6.8 and 6.1.1.4'

loop_
_geom_angle_atom_site_label_1
_geom_angle_atom_site_label_2
_geom_angle_atom_site_label_3
_geom_angle
_geom_angle_site_symmetry_1
_geom_angle_site_symmetry_3
_geom_angle_publ_flag
O00D S001 N00N 109.35(14) . . ?
O00D S001 C01K 102.56(15) . . ?
O00F S001 O00D 117.49(14) . . ?
O00F S001 N00N 116.58(13) . . ?
O00F S001 C01K 105.27(18) . . ?
N00N S001 C01K 103.47(18) . . ?
O00G S002 O00L 116.91(17) . . ?
O00G S002 N00N 110.28(15) . . ?
O00G S002 C01O 103.49(18) . . ?
O00L S002 N00N 115.63(14) . . ?
O00L S002 C01O 104.7(2) . . ?
N00N S002 C01O 104.0(2) . . ?
O00B S003 C01D 104.87(17) . . ?
O00B S003 N2 116.44(17) . . ?
O00E S003 O00B 117.80(14) . . ?
O00E S003 C01D 103.02(18) . . ?
O00E S003 N2 108.55(17) . . ?
N2 S003 C01D 104.2(2) . . ?
N5 Mg04 N5 180.0 2_766 . ?
N5 Mg04 N1 87.14(8) . . ?
N5 Mg04 N1 92.87(8) . 2_766 ?
N5 Mg04 N1 87.13(8) 2_766 2_766 ?
N5 Mg04 N1 92.86(8) 2_766 . ?
N3 Mg04 N5 90.58(8) . 2_766 ?
N3 Mg04 N5 89.41(8) 2_766 2_766 ?
N3 Mg04 N5 89.41(8) . . ?
N3 Mg04 N5 90.59(8) 2_766 . ?
N3 Mg04 N3 180.0 . 2_766 ?
N3 Mg04 N1 90.23(8) . 2_766 ?
N3 Mg04 N1 89.77(8) 2_766 2_766 ?
N3 Mg04 N1 89.77(8) . . ?
N3 Mg04 N1 90.23(8) 2_766 . ?
N1 Mg04 N1 180.00(6) 2_766 . ?
N008 Mg05 N008 180.0 . 2_655 ?
N008 Mg05 N00I 89.52(9) 2_655 2_655 ?
N008 Mg05 N00I 90.48(9) . 2_655 ?
N008 Mg05 N00I 90.48(9) 2_655 . ?
N008 Mg05 N00I 89.52(9) . . ?
N008 Mg05 N00J 90.78(9) 2_655 . ?
N008 Mg05 N00J 89.22(9) . . ?
N008 Mg05 N00J 89.22(9) 2_655 2_655 ?
N008 Mg05 N00J 90.77(9) . 2_655 ?
N00I Mg05 N00I 180.0 . 2_655 ?
N00J Mg05 N00I 90.70(8) 2_655 2_655 ?
N00J Mg05 N00I 90.70(8) . . ?
N00J Mg05 N00I 89.30(8) . 2_655 ?
N00J Mg05 N00I 89.30(8) 2_655 . ?
N00J Mg05 N00J 180.0 . 2_655 ?
O00K S06 N2 112.91(18) . . ?
O00K S06 C2 104.3(3) . . ?
O01U S06 O00K 117.8(4) . . ?
O01U S06 N2 115.8(3) . . ?
O01U S06 C2 103.0(4) . . ?
N2 S06 C2 99.8(3) . . ?
Mg05 N008 H00C 106.0 . . ?
Mg05 N008 H00D 106.0 . . ?
H00C N008 H00D 106.3 . . ?
C011 N008 Mg05 125.41(17) . . ?
C011 N008 H00C 106.0 . . ?
C011 N008 H00D 106.0 . . ?
Mg04 N5 H5A 106.2 . . ?
Mg04 N5 H5B 106.2 . . ?
H5A N5 H5B 106.4 . . ?
C013 N5 Mg04 124.53(16) . . ?
C013 N5 H5A 106.2 . . ?
C013 N5 H5B 106.2 . . ?
Mg04 N3 H3A 106.1 . . ?
Mg04 N3 H3B 106.1 . . ?
H3A N3 H3B 106.3 . . ?
C015 N3 Mg04 124.81(17) . . ?
C015 N3 H3A 106.1 . . ?
C015 N3 H3B 106.1 . . ?
Mg04 N1 H1A 106.1 . . ?
Mg04 N1 H1B 106.1 . . ?
H1A N1 H1B 106.3 . . ?
C00X N1 Mg04 124.92(16) . . ?
C00X N1 H1A 106.1 . . ?
C00X N1 H1B 106.1 . . ?
Mg05 N00I H00E 106.0 . . ?
Mg05 N00I H00F 106.0 . . ?
H00E N00I H00F 106.3 . . ?
C019 N00I Mg05 125.46(19) . . ?
C019 N00I H00E 106.0 . . ?
C019 N00I H00F 106.0 . . ?
Mg05 N00J H00G 106.3 . . ?
Mg05 N00J H00H 106.3 . . ?
H00G N00J H00H 106.4 . . ?
C01E N00J Mg05 124.04(19) . . ?
C01E N00J H00G 106.3 . . ?
C01E N00J H00H 106.3 . . ?
C01C N00M C01G 110.7(3) . . ?
C01J N00M C01C 109.4(3) . . ?
C01J N00M C01G 110.9(3) . . ?
S001 N00N S002 128.32(17) . . ?
S001 N00N H00N 115.8 . . ?
S002 N00N H00N 115.8 . . ?
C017 N00U C01R 110.0(3) . . ?
C01W N00U C017 111.1(3) . . ?
C01W N00U C01R 110.5(4) . . ?
N1 C00X H00A 108.9 . . ?
N1 C00X H00B 108.9 . . ?
N1 C00X C012 113.4(2) . . ?
H00A C00X H00B 107.7 . . ?
C012 C00X H00A 108.9 . . ?
C012 C00X H00B 108.9 . . ?
C01A N00Y C01N 110.1(3) . . ?
C01S N00Y C01A 110.7(3) . . ?
C01S N00Y C01N 110.3(3) . . ?
C01P N00Z C01T 112.7(4) . . ?
C01P N00Z C01Y 110.8(4) . . ?
C01T N00Z C01Y 107.2(4) . . ?
N008 C011 H2 108.7 . . ?
N008 C011 H 108.7 . . ?
N008 C011 C016 114.1(2) . . ?
H2 C011 H 107.6 . . ?
C016 C011 H2 108.7 . . ?
C016 C011 H 108.7 . . ?
C00X C012 H01A 108.3 . . ?
C00X C012 H01B 108.3 . . ?
C00X C012 H01C 110.7 . . ?
C00X C012 H01D 110.7 . . ?
C00X C012 C5 116.1(3) . . ?
H01A C012 H01B 107.4 . . ?
H01C C012 H01D 108.8 . . ?
C01F C012 C00X 105.4(6) . . ?
C01F C012 H01C 110.7 . . ?
C01F C012 H01D 110.7 . . ?
C5 C012 H01A 108.3 . . ?
C5 C012 H01B 108.3 . . ?
N5 C013 H01E 108.7 . . ?
N5 C013 H01F 108.7 . . ?
N5 C013 C01B 114.0(2) . . ?
H01E C013 H01F 107.6 . . ?
C01B C013 H01E 108.7 . . ?
C01B C013 H01F 108.7 . . ?
H01G C014 H01H 107.8 . . ?
C015 C014 H01G 109.0 . . ?
C015 C014 H01H 109.0 . . ?
C017 C014 H01G 109.0 . . ?
C017 C014 H01H 109.0 . . ?
C017 C014 C015 112.9(3) . . ?
N3 C015 C014 114.5(2) . . ?
N3 C015 H01I 108.6 . . ?
N3 C015 H01J 108.6 . . ?
C014 C015 H01I 108.6 . . ?
C014 C015 H01J 108.6 . . ?
H01I C015 H01J 107.6 . . ?
C011 C016 H3 108.8 . . ?
C011 C016 HA 108.8 . . ?
H3 C016 HA 107.7 . . ?
C01A C016 C011 113.7(3) . . ?
C01A C016 H3 108.8 . . ?
C01A C016 HA 108.8 . . ?
N00U C017 C014 114.0(3) . . ?
N00U C017 H01K 108.8 . . ?
N00U C017 H01L 108.8 . . ?
C014 C017 H01K 108.8 . . ?
C014 C017 H01L 108.8 . . ?
H01K C017 H01L 107.7 . . ?
N00I C019 H4 108.6 . . ?
N00I C019 HB 108.6 . . ?
N00I C019 C01M 114.8(3) . . ?
H4 C019 HB 107.5 . . ?
C01M C019 H4 108.6 . . ?
C01M C019 HB 108.6 . . ?
N00Y C01A C016 114.4(3) . . ?
N00Y C01A H5 108.7 . . ?
N00Y C01A HC 108.7 . . ?
C016 C01A H5 108.7 . . ?
C016 C01A HC 108.7 . . ?
H5 C01A HC 107.6 . . ?
C013 C01B H01M 108.8 . . ?
C013 C01B H01N 108.8 . . ?
H01M C01B H01N 107.7 . . ?
C01G C01B C013 113.6(3) . . ?
C01G C01B H01M 108.8 . . ?
C01G C01B H01N 108.8 . . ?
N00M C01C H01O 109.5 . . ?
N00M C01C H01P 109.5 . . ?
N00M C01C H01Q 109.5 . . ?
H01O C01C H01P 109.5 . . ?
H01O C01C H01Q 109.5 . . ?
H01P C01C H01Q 109.5 . . ?
F00O C01D S003 111.5(3) . . ?
F00O C01D F00R 107.9(4) . . ?
F00O C01D F00W 108.6(3) . . ?
F00R C01D S003 109.6(3) . . ?
F00W C01D S003 111.5(4) . . ?
F00W C01D F00R 107.7(4) . . ?
N00J C01E H6 108.5 . . ?
N00J C01E HD 108.5 . . ?
N00J C01E C01L 115.1(3) . . ?
H6 C01E HD 107.5 . . ?
C01L C01E H6 108.5 . . ?
C01L C01E HD 108.5 . . ?
C012 C01F H01R 108.1 . . ?
C012 C01F H01S 108.1 . . ?
H01R C01F H01S 107.3 . . ?
N4 C01F C012 116.6(9) . . ?
N4 C01F H01R 108.1 . . ?
N4 C01F H01S 108.1 . . ?
N00M C01G C01B 114.4(2) . . ?
N00M C01G H01T 108.6 . . ?
N00M C01G H01U 108.6 . . ?
C01B C01G H01T 108.6 . . ?
C01B C01G H01U 108.6 . . ?
H01T C01G H01U 107.6 . . ?
C01V N01I C01Z 108.5(5) . . ?
C5 N01I C01V 111.5(4) . . ?
C5 N01I C01Z 108.5(4) . . ?
N00M C01J H01V 109.5 . . ?
N00M C01J H01W 109.5 . . ?
N00M C01J H01X 109.5 . . ?
H01V C01J H01W 109.5 . . ?
H01V C01J H01X 109.5 . . ?
H01W C01J H01X 109.5 . . ?
F007 C01K S001 111.2(2) . . ?
F007 C01K F00P 108.3(3) . . ?
F00P C01K S001 109.3(3) . . ?
F00S C01K S001 111.5(3) . . ?
F00S C01K F007 109.0(4) . . ?
F00S C01K F00P 107.4(3) . . ?
C01E C01L H7 109.1 . . ?
C01E C01L HE 109.1 . . ?
C01E C01L C01P 112.6(3) . . ?
H7 C01L HE 107.8 . . ?
C01P C01L H7 109.1 . . ?
C01P C01L HE 109.1 . . ?
C019 C01M H8 108.6 . . ?
C019 C01M HF 108.6 . . ?
C019 C01M C020 114.9(4) . . ?
H8 C01M HF 107.5 . . ?
C020 C01M H8 108.6 . . ?
C020 C01M HF 108.6 . . ?
N00Y C01N H9 109.5 . . ?
N00Y C01N HG 109.5 . . ?
N00Y C01N HH 109.5 . . ?
H9 C01N HG 109.5 . . ?
H9 C01N HH 109.5 . . ?
HG C01N HH 109.5 . . ?
F00T C01O S002 110.2(3) . . ?
F00T C01O F010 107.3(4) . . ?
F00V C01O S002 111.8(3) . . ?
F00V C01O F00T 107.3(4) . . ?
F00V C01O F010 110.7(4) . . ?
F010 C01O S002 109.5(3) . . ?
N00Z C01P C01L 113.8(4) . . ?
N00Z C01P H10 108.8 . . ?
N00Z C01P HI 108.8 . . ?
C01L C01P H10 108.8 . . ?
C01L C01P HI 108.8 . . ?
H10 C01P HI 107.7 . . ?
N00U C01R H01Y 109.5 . . ?
N00U C01R HJ 109.5 . . ?
N00U C01R HK 109.5 . . ?
H01Y C01R HJ 109.5 . . ?
H01Y C01R HK 109.5 . . ?
HJ C01R HK 109.5 . . ?
N00Y C01S H11 109.5 . . ?
N00Y C01S HL 109.5 . . ?
N00Y C01S HM 109.5 . . ?
H11 C01S HL 109.5 . . ?
H11 C01S HM 109.5 . . ?
HL C01S HM 109.5 . . ?
N00Z C01T H12 109.5 . . ?
N00Z C01T HN 109.5 . . ?
N00Z C01T HO 109.5 . . ?
H12 C01T HN 109.5 . . ?
H12 C01T HO 109.5 . . ?
HN C01T HO 109.5 . . ?
N01I C01V H01Z 109.5 . . ?
N01I C01V HP 109.5 . . ?
N01I C01V HQ 109.5 . . ?
H01Z C01V HP 109.5 . . ?
H01Z C01V HQ 109.5 . . ?
HP C01V HQ 109.5 . . ?
N00U C01W H01 109.5 . . ?
N00U C01W HR 109.5 . . ?
N00U C01W HS 109.5 . . ?
H01 C01W HR 109.5 . . ?
H01 C01W HS 109.5 . . ?
HR C01W HS 109.5 . . ?
C020 N01X C022 105.7(5) . . ?
C020 N01X C023 111.4(6) . . ?
C023 N01X C022 109.4(6) . . ?
N00Z C01Y H13 109.5 . . ?
N00Z C01Y HT 109.5 . . ?
N00Z C01Y HU 109.5 . . ?
H13 C01Y HT 109.5 . . ?
H13 C01Y HU 109.5 . . ?
HT C01Y HU 109.5 . . ?
N01I C01Z H1 109.5 . . ?
N01I C01Z HV 109.5 . . ?
N01I C01Z HW 109.5 . . ?
H1 C01Z HV 109.5 . . ?
H1 C01Z HW 109.5 . . ?
HV C01Z HW 109.5 . . ?
C01M C020 H02A 108.7 . . ?
C01M C020 H02B 108.7 . . ?
N01X C020 C01M 114.3(5) . . ?
N01X C020 H02A 108.7 . . ?
N01X C020 H02B 108.7 . . ?
H02A C020 H02B 107.6 . . ?
N01X C022 H02C 109.5 . . ?
N01X C022 H02D 109.5 . . ?
N01X C022 H02E 109.5 . . ?
H02C C022 H02D 109.5 . . ?
H02C C022 H02E 109.5 . . ?
H02D C022 H02E 109.5 . . ?
N01X C023 H02F 109.5 . . ?
N01X C023 H02G 109.5 . . ?
N01X C023 H02H 109.5 . . ?
H02F C023 H02G 109.5 . . ?
H02F C023 H02H 109.5 . . ?
H02G C023 H02H 109.5 . . ?
S003 N2 S06 134.4(2) . . ?
S003 N2 H2A 112.8 . . ?
S003 N2 S1 108.6(2) . . ?
S06 N2 H2A 112.8 . . ?
O00K S1 N2 105.3(2) . . ?
O00K S1 O2 119.5(4) . . ?
O00K S1 C1 109.3(4) . . ?
N2 S1 C1 91.1(4) . . ?
O2 S1 N2 125.6(4) . . ?
O2 S1 C1 101.0(6) . . ?
F3 C2 S06 109.3(5) . . ?
F3 C2 F4 113.2(8) . . ?
F3 C2 F5 121.2(8) . . ?
F4 C2 S06 106.4(7) . . ?
F4 C2 F5 99.9(8) . . ?
F5 C2 S06 105.5(6) . . ?
F1 C1 S1 106.3(9) . . ?
F1 C1 F2 123.3(12) . . ?
F1 C1 F6 117.5(12) . . ?
F2 C1 S1 101.0(10) . . ?
F6 C1 S1 101.5(13) . . ?
F6 C1 F2 103.9(12) . . ?
C3 N4 C01F 113.3(8) . . ?
C86 N4 C01F 111.7(9) . . ?
C86 N4 C3 109.7(9) . . ?
N4 C3 H3C 109.5 . . ?
N4 C3 H3D 109.5 . . ?
N4 C3 H3E 109.5 . . ?
H3C C3 H3D 109.5 . . ?
H3C C3 H3E 109.5 . . ?
H3D C3 H3E 109.5 . . ?
C012 C5 H5C 109.9 . . ?
C012 C5 H5D 109.9 . . ?
N01I C5 C012 109.0(4) . . ?
N01I C5 H5C 109.9 . . ?
N01I C5 H5D 109.9 . . ?
H5C C5 H5D 108.3 . . ?
N4 C86 H86A 109.5 . . ?
N4 C86 H86B 109.5 . . ?
N4 C86 H86C 109.5 . . ?
H86A C86 H86B 109.5 . . ?
H86A C86 H86C 109.5 . . ?
H86B C86 H86C 109.5 . . ?

loop_
_geom_bond_atom_site_label_1
_geom_bond_atom_site_label_2
_geom_bond_distance
_geom_bond_site_symmetry_2
_geom_bond_publ_flag
S001 O00D 1.424(2) . ?
S001 O00F 1.421(2) . ?
S001 N00N 1.554(3) . ?
S001 C01K 1.812(4) . ?
S002 O00G 1.409(2) . ?
S002 O00L 1.430(3) . ?
S002 N00N 1.560(3) . ?
S002 C01O 1.811(4) . ?
S003 O00B 1.422(2) . ?
S003 O00E 1.420(2) . ?
S003 C01D 1.809(4) . ?
S003 N2 1.551(3) . ?
Mg04 N5 2.220(2) . ?
Mg04 N5 2.220(2) 2_766 ?
Mg04 N3 2.216(2) 2_766 ?
Mg04 N3 2.216(2) . ?
Mg04 N1 2.248(2) . ?
Mg04 N1 2.248(2) 2_766 ?
Mg05 N008 2.206(2) . ?
Mg05 N008 2.206(2) 2_655 ?
Mg05 N00I 2.253(2) 2_655 ?
Mg05 N00I 2.253(2) . ?
Mg05 N00J 2.236(2) . ?
Mg05 N00J 2.236(2) 2_655 ?
S06 O00K 1.429(3) . ?
S06 O01U 1.416(6) . ?
S06 N2 1.572(3) . ?
S06 C2 1.792(7) . ?
F007 C01K 1.316(4) . ?
N008 H00C 0.9100 . ?
N008 H00D 0.9100 . ?
N008 C011 1.477(4) . ?
N5 H5A 0.9100 . ?
N5 H5B 0.9100 . ?
N5 C013 1.475(3) . ?
N3 H3A 0.9100 . ?
N3 H3B 0.9100 . ?
N3 C015 1.479(3) . ?
N1 H1A 0.9100 . ?
N1 H1B 0.9100 . ?
N1 C00X 1.477(3) . ?
N00I H00E 0.9100 . ?
N00I H00F 0.9100 . ?
N00I C019 1.460(4) . ?
N00J H00G 0.9100 . ?
N00J H00H 0.9100 . ?
N00J C01E 1.469(4) . ?
O00K S1 1.382(3) . ?
N00M C01C 1.455(4) . ?
N00M C01G 1.457(4) . ?
N00M C01J 1.454(4) . ?
N00N H00N 0.8800 . ?
F00O C01D 1.310(4) . ?
F00P C01K 1.318(5) . ?
F00R C01D 1.312(5) . ?
F00S C01K 1.314(5) . ?
F00T C01O 1.315(5) . ?
N00U C017 1.441(4) . ?
N00U C01R 1.480(5) . ?
N00U C01W 1.420(5) . ?
F00V C01O 1.298(6) . ?
F00W C01D 1.312(5) . ?
C00X H00A 0.9900 . ?
C00X H00B 0.9900 . ?
C00X C012 1.510(4) . ?
N00Y C01A 1.452(4) . ?
N00Y C01N 1.457(4) . ?
N00Y C01S 1.448(5) . ?
N00Z C01P 1.404(6) . ?
N00Z C01T 1.447(5) . ?
N00Z C01Y 1.461(6) . ?
F010 C01O 1.324(5) . ?
C011 H2 0.9900 . ?
C011 H 0.9900 . ?
C011 C016 1.522(4) . ?
C012 H01A 0.9900 . ?
C012 H01B 0.9900 . ?
C012 H01C 0.9900 . ?
C012 H01D 0.9900 . ?
C012 C01F 1.506(9) . ?
C012 C5 1.541(6) . ?
C013 H01E 0.9900 . ?
C013 H01F 0.9900 . ?
C013 C01B 1.528(4) . ?
C014 H01G 0.9900 . ?
C014 H01H 0.9900 . ?
C014 C015 1.523(4) . ?
C014 C017 1.510(5) . ?
C015 H01I 0.9900 . ?
C015 H01J 0.9900 . ?
C016 H3 0.9900 . ?
C016 HA 0.9900 . ?
C016 C01A 1.511(4) . ?
C017 H01K 0.9900 . ?
C017 H01L 0.9900 . ?
C019 H4 0.9900 . ?
C019 HB 0.9900 . ?
C019 C01M 1.509(5) . ?
C01A H5 0.9900 . ?
C01A HC 0.9900 . ?
C01B H01M 0.9900 . ?
C01B H01N 0.9900 . ?
C01B C01G 1.520(4) . ?
C01C H01O 0.9800 . ?
C01C H01P 0.9800 . ?
C01C H01Q 0.9800 . ?
C01E H6 0.9900 . ?
C01E HD 0.9900 . ?
C01E C01L 1.518(5) . ?
C01F H01R 0.9900 . ?
C01F H01S 0.9900 . ?
C01F N4 1.502(15) . ?
C01G H01T 0.9900 . ?
C01G H01U 0.9900 . ?
N01I C01V 1.4501(11) . ?
N01I C01Z 1.462(6) . ?
N01I C5 1.431(7) . ?
C01J H01V 0.9800 . ?
C01J H01W 0.9800 . ?
C01J H01X 0.9800 . ?
C01L H7 0.9900 . ?
C01L HE 0.9900 . ?
C01L C01P 1.563(7) . ?
C01M H8 0.9900 . ?
C01M HF 0.9900 . ?
C01M C020 1.526(6) . ?
C01N H9 0.9800 . ?
C01N HG 0.9800 . ?
C01N HH 0.9800 . ?
C01P H10 0.9900 . ?
C01P HI 0.9900 . ?
C01R H01Y 0.9800 . ?
C01R HJ 0.9800 . ?
C01R HK 0.9800 . ?
C01S H11 0.9800 . ?
C01S HL 0.9800 . ?
C01S HM 0.9800 . ?
C01T H12 0.9800 . ?
C01T HN 0.9800 . ?
C01T HO 0.9800 . ?
C01V H01Z 0.9800 . ?
C01V HP 0.9800 . ?
C01V HQ 0.9800 . ?
C01W H01 0.9800 . ?
C01W HR 0.9800 . ?
C01W HS 0.9800 . ?
N01X C020 1.426(7) . ?
N01X C022 1.503(8) . ?
N01X C023 1.444(9) . ?
C01Y H13 0.9800 . ?
C01Y HT 0.9800 . ?
C01Y HU 0.9800 . ?
C01Z H1 0.9800 . ?
C01Z HV 0.9800 . ?
C01Z HW 0.9800 . ?
C020 H02A 0.9900 . ?
C020 H02B 0.9900 . ?
C022 H02C 0.9800 . ?
C022 H02D 0.9800 . ?
C022 H02E 0.9800 . ?
C023 H02F 0.9800 . ?
C023 H02G 0.9800 . ?
C023 H02H 0.9800 . ?
N2 H2A 0.8800 . ?
N2 S1 1.754(4) . ?
S1 O2 1.398(8) . ?
S1 C1 1.817(16) . ?
C2 F3 1.322(8) . ?
C2 F4 1.364(10) . ?
C2 F5 1.365(9) . ?
C1 F1 1.330(10) . ?
C1 F2 1.389(11) . ?
C1 F6 1.360(11) . ?
N4 C3 1.454(12) . ?
N4 C86 1.4500(11) . ?
C3 H3C 0.9800 . ?
C3 H3D 0.9800 . ?
C3 H3E 0.9800 . ?
C5 H5C 0.9900 . ?
C5 H5D 0.9900 . ?
C86 H86A 0.9800 . ?
C86 H86B 0.9800 . ?
C86 H86C 0.9800 . ?

loop_
_geom_torsion_atom_site_label_1
_geom_torsion_atom_site_label_2
_geom_torsion_atom_site_label_3
_geom_torsion_atom_site_label_4
_geom_torsion
_geom_torsion_site_symmetry_1
_geom_torsion_site_symmetry_2
_geom_torsion_site_symmetry_3
_geom_torsion_site_symmetry_4
_geom_torsion_publ_flag
S003 N2 S1 O00K -84.8(2) . . . . ?
S003 N2 S1 O2 60.5(6) . . . . ?
S003 N2 S1 C1 164.9(4) . . . . ?
Mg04 N5 C013 C01B 169.46(19) . . . . ?
Mg04 N3 C015 C014 -176.66(19) . . . . ?
Mg04 N1 C00X C012 -176.9(2) . . . . ?
Mg05 N008 C011 C016 -176.04(19) . . . . ?
Mg05 N00I C019 C01M -179.9(3) . . . . ?
Mg05 N00J C01E C01L 170.4(3) . . . . ?
N008 C011 C016 C01A 69.7(4) . . . . ?
N5 C013 C01B C01G -67.9(3) . . . . ?
O00B S003 C01D F00O -174.8(3) . . . . ?
O00B S003 C01D F00R 65.8(3) . . . . ?
O00B S003 C01D F00W -53.3(4) . . . . ?
O00B S003 N2 S06 -0.3(4) . . . . ?
O00B S003 N2 S1 37.7(3) . . . . ?
O00D S001 N00N S002 143.47(19) . . . . ?
O00D S001 C01K F007 -176.1(3) . . . . ?
O00D S001 C01K F00P -56.7(3) . . . . ?
O00D S001 C01K F00S 62.0(3) . . . . ?
O00E S003 C01D F00O 61.3(4) . . . . ?
O00E S003 C01D F00R -58.0(3) . . . . ?
O00E S003 C01D F00W -177.1(3) . . . . ?
O00E S003 N2 S06 135.5(3) . . . . ?
O00E S003 N2 S1 173.42(17) . . . . ?
O00F S001 N00N S002 7.2(3) . . . . ?
O00F S001 C01K F007 -52.7(4) . . . . ?
O00F S001 C01K F00P 66.8(3) . . . . ?
O00F S001 C01K F00S -174.6(2) . . . . ?
O00G S002 N00N S001 -141.5(2) . . . . ?
O00G S002 C01O F00T 56.7(4) . . . . ?
O00G S002 C01O F00V -62.5(4) . . . . ?
O00G S002 C01O F010 174.4(4) . . . . ?
N1 C00X C012 C01F -173.1(6) . . . . ?
N1 C00X C012 C5 168.7(3) . . . . ?
N00I C019 C01M C020 171.3(4) . . . . ?
N00J C01E C01L C01P -70.2(5) . . . . ?
O00K S06 N2 S003 9.2(4) . . . . ?
O00K S06 C2 F3 47.7(7) . . . . ?
O00K S06 C2 F4 -74.9(7) . . . . ?
O00K S06 C2 F5 179.5(6) . . . . ?
O00K S1 C1 F1 -52.9(9) . . . . ?
O00K S1 C1 F2 177.3(7) . . . . ?
O00K S1 C1 F6 70.5(9) . . . . ?
O00L S002 N00N S001 -6.0(3) . . . . ?
O00L S002 C01O F00T -66.2(4) . . . . ?
O00L S002 C01O F00V 174.5(3) . . . . ?
O00L S002 C01O F010 51.5(4) . . . . ?
N00N S001 C01K F007 70.1(4) . . . . ?
N00N S001 C01K F00P -170.4(3) . . . . ?
N00N S001 C01K F00S -51.8(3) . . . . ?
N00N S002 C01O F00T 172.0(3) . . . . ?
N00N S002 C01O F00V 52.8(3) . . . . ?
N00N S002 C01O F010 -70.3(4) . . . . ?
C00X C012 C01F N4 163.3(8) . . . . ?
C00X C012 C5 N01I 73.4(5) . . . . ?
C011 C016 C01A N00Y -60.9(4) . . . . ?
C012 C01F N4 C3 156.5(10) . . . . ?
C012 C01F N4 C86 -79.0(12) . . . . ?
C013 C01B C01G N00M 63.9(3) . . . . ?
C015 C014 C017 N00U -59.6(4) . . . . ?
C017 C014 C015 N3 73.2(3) . . . . ?
C019 C01M C020 N01X 81.2(6) . . . . ?
C01C N00M C01G C01B -166.1(3) . . . . ?
C01D S003 N2 S06 -115.2(3) . . . . ?
C01D S003 N2 S1 -77.3(2) . . . . ?
C01E C01L C01P N00Z 65.8(5) . . . . ?
C01J N00M C01G C01B 72.3(3) . . . . ?
C01K S001 N00N S002 -107.8(2) . . . . ?
C01N N00Y C01A C016 165.5(3) . . . . ?
C01O S002 N00N S001 108.1(3) . . . . ?
C01R N00U C017 C014 161.1(3) . . . . ?
C01S N00Y C01A C016 -72.2(4) . . . . ?
C01T N00Z C01P C01L 69.0(5) . . . . ?
O01U S06 N2 S003 -130.9(5) . . . . ?
O01U S06 C2 F3 171.2(7) . . . . ?
O01U S06 C2 F4 48.6(8) . . . . ?
O01U S06 C2 F5 -56.9(7) . . . . ?
C01V N01I C5 C012 71.4(6) . . . . ?
C01W N00U C017 C014 -76.2(4) . . . . ?
C01Y N00Z C01P C01L -170.9(4) . . . . ?
C01Z N01I C5 C012 -169.3(4) . . . . ?
C022 N01X C020 C01M 72.8(6) . . . . ?
C023 N01X C020 C01M -168.5(5) . . . . ?
N2 S003 C01D F00O -52.0(4) . . . . ?
N2 S003 C01D F00R -171.3(3) . . . . ?
N2 S003 C01D F00W 69.6(3) . . . . ?
N2 S06 C2 F3 -69.2(6) . . . . ?
N2 S06 C2 F4 168.2(7) . . . . ?
N2 S06 C2 F5 62.6(6) . . . . ?
N2 S1 C1 F1 53.7(8) . . . . ?
N2 S1 C1 F2 -76.1(8) . . . . ?
N2 S1 C1 F6 177.1(9) . . . . ?
O2 S1 C1 F1 -179.7(8) . . . . ?
O2 S1 C1 F2 50.5(9) . . . . ?
O2 S1 C1 F6 -56.3(10) . . . . ?
C2 S06 N2 S003 119.5(4) . . . . ?
